data_7020327
loop_
_publ_author_name
'Lin, Po-Heng'
'Korobkov, Ilia'
'Burchell, Tara J.'
'Murugesu, Muralee'

_publ_section_title
;
 Connecting single-ion magnets through ligand dimerisation.
;
_journal_issue 44
_journal_name_full 'Dalton transactions (Cambridge, England : 2003)'
_journal_page_first 13649
_journal_page_last 13655
_journal_paper_doi 10.1039/c2dt31226c
_journal_volume 41
_journal_year 2012
_chemical_formula_sum 'C21 H27 Dy N6 O11'
_chemical_formula_weight 701.99
_chemical_name_systematic
;
?
;
_space_group_IT_number 2
_symmetry_cell_setting triclinic
_symmetry_space_group_name_Hall '-P 1'
_symmetry_space_group_name_H-M 'P -1'
_atom_sites_solution_hydrogens geom
_atom_sites_solution_primary direct
_atom_sites_solution_secondary difmap
_audit_creation_method SHELXL-97
_cell_angle_alpha 104.1310(10)
_cell_angle_beta 90.7570(10)
_cell_angle_gamma 107.6510(10)
_cell_formula_units_Z 2
_cell_length_a 7.60440(10)
_cell_length_b 10.2506(2)
_cell_length_c 18.9048(3)
_cell_measurement_reflns_used 9895
_cell_measurement_temperature 200(2)
_cell_measurement_theta_max 28.26
_cell_measurement_theta_min 2.16
_cell_volume 1355.67(4)
_computing_cell_refinement 'APEX II, Bruker (2009)'
_computing_data_collection 'APEX II, Bruker (2009)'
_computing_data_reduction 'XPREP, Bruker (2009)'
_computing_molecular_graphics 'SHELXTL, Bruker (2004)'
_computing_publication_material 'SHELXTL, Bruker (2004)'
_computing_structure_refinement 'SHELXL-97 (Sheldrick, 2008)'
_computing_structure_solution 'SHELXS-97 (Sheldrick, 2008)'
_diffrn_ambient_temperature 200(2)
_diffrn_measured_fraction_theta_full 0.986
_diffrn_measured_fraction_theta_max 0.986
_diffrn_measurement_device_type 'Bruker APEX-II CCD'
_diffrn_measurement_method '\f and \w scans'
_diffrn_radiation_monochromator graphite
_diffrn_radiation_source 'fine-focus sealed tube'
_diffrn_radiation_type MoK\a
_diffrn_radiation_wavelength 0.71073
_diffrn_reflns_av_R_equivalents 0.0266
_diffrn_reflns_av_sigmaI/netI 0.0301
_diffrn_reflns_limit_h_max 10
_diffrn_reflns_limit_h_min -10
_diffrn_reflns_limit_k_max 13
_diffrn_reflns_limit_k_min -13
_diffrn_reflns_limit_l_max 25
_diffrn_reflns_limit_l_min -23
_diffrn_reflns_number 19100
_diffrn_reflns_theta_full 28.31
_diffrn_reflns_theta_max 28.31
_diffrn_reflns_theta_min 2.16
_exptl_absorpt_coefficient_mu 2.823
_exptl_absorpt_correction_T_max 0.6768
_exptl_absorpt_correction_T_min 0.6454
_exptl_absorpt_correction_type multi-scan
_exptl_absorpt_process_details 'SADABS, Bruker (2003)'
_exptl_crystal_colour yellow
_exptl_crystal_density_diffrn 1.720
_exptl_crystal_density_meas ?
_exptl_crystal_density_method 'not measured'
_exptl_crystal_description block
_exptl_crystal_F_000 698
_exptl_crystal_size_max 0.17
_exptl_crystal_size_mid 0.17
_exptl_crystal_size_min 0.15
_refine_diff_density_max 1.339
_refine_diff_density_min -0.764
_refine_diff_density_rms 0.082
_refine_ls_extinction_method none
_refine_ls_goodness_of_fit_ref 1.009
_refine_ls_hydrogen_treatment constr
_refine_ls_matrix_type full
_refine_ls_number_parameters 352
_refine_ls_number_reflns 6664
_refine_ls_number_restraints 0
_refine_ls_restrained_S_all 1.009
_refine_ls_R_factor_all 0.0315
_refine_ls_R_factor_gt 0.0262
_refine_ls_shift/su_max 0.001
_refine_ls_shift/su_mean 0.000
_refine_ls_structure_factor_coef Fsqd
_refine_ls_weighting_details 'calc w=1/[\s^2^(Fo^2^)+(0.0401P)^2^+0.1003P] where P=(Fo^2^+2Fc^2^)/3'
_refine_ls_weighting_scheme calc
_refine_ls_wR_factor_gt 0.0628
_refine_ls_wR_factor_ref 0.0649
_reflns_number_gt 6034
_reflns_number_total 6664
_reflns_threshold_expression >2sigma(I)
_cod_data_source_file c2dt31226c.txt
_cod_data_source_block mm129
_cod_depositor_comments
;
The following automatic conversions were performed:

'_symmetry_cell_setting' value 'Triclinic' changed to 'triclinic'
according to /home/saulius/struct/CIF-dictionaries/cif_core.dic
dictionary named 'cif_core.dic' version 2.4.2 from 2011-04-26.

Automatic conversion script
Id: cif_fix_values 1891 2012-01-12 08:04:46Z andrius 

The following automatic conversions were performed:

'_exptl_crystal_density_meas' value 'n/a' was changed to '?' - the
value is perceived as not measured.

Automatic conversion script
Id: cif_fix_values 3008 2015-01-20 13:52:24Z robertas 
;
_cod_original_sg_symbol_H-M P-1
_cod_database_code 7020327

loop_
_symmetry_equiv_pos_as_xyz
'x, y, z'
'-x, -y, -z'

loop_
_atom_site_label
_atom_site_type_symbol
_atom_site_fract_x
_atom_site_fract_y
_atom_site_fract_z
_atom_site_U_iso_or_equiv
_atom_site_adp_type
_atom_site_occupancy
_atom_site_symmetry_multiplicity
_atom_site_calc_flag
_atom_site_refinement_flags
Dy1 Dy 0.821150(16) 0.970152(13) 0.745081(7) 0.02978(5) Uani 1 1 d .
N1 N 0.5558(3) 1.0624(2) 0.78637(13) 0.0330(5) Uani 1 1 d .
N2 N 0.4559(3) 1.0014(3) 0.83716(13) 0.0362(5) Uani 1 1 d .
H2A H 0.3506 1.0154 0.8496 0.043 Uiso 1 1 calc R
N3 N 0.5807(5) 0.7467(3) 0.62767(17) 0.0535(7) Uani 1 1 d .
N4 N 1.0909(4) 1.1860(4) 0.85917(15) 0.0512(7) Uani 1 1 d .
N5 N 1.0294(4) 0.6149(3) 0.77836(16) 0.0459(6) Uani 1 1 d .
N6 N 1.2257(3) 1.0151(3) 0.58052(14) 0.0415(6) Uani 1 1 d .
O1 O 0.9291(4) 1.2826(2) 0.5926(1) 0.0536(6) Uani 1 1 d .
O2 O 0.7869(3) 1.1145(2) 0.6785(1) 0.0367(4) Uani 1 1 d .
O3 O 0.6776(3) 0.9022(2) 0.8476(1) 0.0419(5) Uani 1 1 d .
O4 O 0.9675(3) 1.2118(3) 0.8260(1) 0.0544(6) Uani 1 1 d .
O5 O 1.2111(4) 1.2794(4) 0.9032(2) 0.0946(12) Uani 1 1 d .
O6 O 1.0861(3) 1.0574(3) 0.8453(1) 0.0494(5) Uani 1 1 d .
O7 O 0.7450(4) 0.8083(3) 0.6192(1) 0.0570(6) Uani 1 1 d .
O8 O 0.4742(5) 0.6564(3) 0.5785(2) 0.0821(10) Uani 1 1 d .
O9 O 0.5309(3) 0.7836(2) 0.6915(1) 0.0509(6) Uani 1 1 d .
O10 O 1.0959(3) 1.0062(3) 0.6870(1) 0.0463(5) Uani 1 1 d .
O11 O 0.9060(4) 0.7752(2) 0.7554(1) 0.0546(6) Uani 1 1 d .
C1 C 0.7145(4) 1.2118(3) 0.67468(16) 0.0359(6) Uani 1 1 d .
C2 C 0.7797(4) 1.3031(3) 0.62780(18) 0.0409(7) Uani 1 1 d .
C3 C 0.6972(5) 1.4009(3) 0.6198(2) 0.0570(9) Uani 1 1 d .
H3A H 0.7430 1.4590 0.5876 0.068 Uiso 1 1 calc R
C4 C 0.5448(6) 1.4161(4) 0.6589(3) 0.0710(12) Uani 1 1 d .
H4A H 0.4860 1.4828 0.6529 0.085 Uiso 1 1 calc R
C5 C 0.4848(5) 1.3344(4) 0.7047(3) 0.0616(10) Uani 1 1 d .
H5A H 0.3820 1.3442 0.7310 0.074 Uiso 1 1 calc R
C6 C 0.5685(4) 1.2339(3) 0.71554(18) 0.0398(7) Uani 1 1 d .
C7 C 1.0173(7) 1.3835(5) 0.5522(3) 0.0758(13) Uani 1 1 d .
H7A H 1.1220 1.3586 0.5296 0.114 Uiso 1 1 calc R
H7B H 1.0623 1.4788 0.5856 0.114 Uiso 1 1 calc R
H7C H 0.9277 1.3816 0.5139 0.114 Uiso 1 1 calc R
C8 C 0.4958(4) 1.1552(3) 0.76794(18) 0.0388(6) Uani 1 1 d .
H8A H 0.3929 1.1737 0.7913 0.047 Uiso 1 1 calc R
C9 C 0.5278(4) 0.9196(3) 0.86654(16) 0.0366(6) Uani 1 1 d .
C10 C 0.4234(4) 0.8503(3) 0.92008(16) 0.0385(6) Uani 1 1 d .
C11 C 0.2584(5) 0.8693(4) 0.94293(18) 0.0488(8) Uani 1 1 d .
H11A H 0.2081 0.9298 0.9242 0.059 Uiso 1 1 calc R
C12 C 0.1668(5) 0.8012(5) 0.9926(2) 0.0625(10) Uani 1 1 d .
H12A H 0.0546 0.8158 1.0084 0.075 Uiso 1 1 calc R
C13 C 0.2368(6) 0.7121(5) 1.0194(2) 0.0641(10) Uani 1 1 d .
H13A H 0.1719 0.6631 1.0526 0.077 Uiso 1 1 calc R
C14 C 0.4040(6) 0.6946(5) 0.9973(2) 0.0669(11) Uani 1 1 d .
H14A H 0.4549 0.6352 1.0168 0.080 Uiso 1 1 calc R
C15 C 0.4964(5) 0.7620(4) 0.9478(2) 0.0552(9) Uani 1 1 d .
H15A H 0.6095 0.7483 0.9325 0.066 Uiso 1 1 calc R
C16 C 1.0256(6) 0.7177(4) 0.7480(2) 0.0552(9) Uani 1 1 d .
H16A H 1.1222 0.7485 0.7187 0.066 Uiso 1 1 calc R
C17 C 0.8949(7) 0.5643(5) 0.8244(3) 0.0786(13) Uani 1 1 d .
H17A H 0.8082 0.6192 0.8306 0.118 Uiso 1 1 calc R
H17B H 0.9562 0.5745 0.8722 0.118 Uiso 1 1 calc R
H17C H 0.8271 0.4640 0.8022 0.118 Uiso 1 1 calc R
C18 C 1.1735(6) 0.5479(5) 0.7627(3) 0.0818(15) Uani 1 1 d .
H18A H 1.2575 0.5938 0.7308 0.123 Uiso 1 1 calc R
H18B H 1.1164 0.4471 0.7382 0.123 Uiso 1 1 calc R
H18C H 1.2435 0.5578 0.8087 0.123 Uiso 1 1 calc R
C19 C 1.1211(4) 1.0523(4) 0.63153(17) 0.0430(7) Uani 1 1 d .
H19A H 1.0611 1.1184 0.6257 0.052 Uiso 1 1 calc R
C20 C 1.3197(5) 0.9149(4) 0.58535(19) 0.0504(8) Uani 1 1 d .
H20A H 1.2850 0.8788 0.6283 0.076 Uiso 1 1 calc R
H20B H 1.4540 0.9616 0.5900 0.076 Uiso 1 1 calc R
H20C H 1.2841 0.8359 0.5410 0.076 Uiso 1 1 calc R
C21 C 1.2601(5) 1.0814(4) 0.52011(19) 0.0549(9) Uani 1 1 d .
H21A H 1.1886 1.1474 0.5234 0.082 Uiso 1 1 calc R
H21B H 1.2224 1.0083 0.4735 0.082 Uiso 1 1 calc R
H21C H 1.3925 1.1333 0.5227 0.082 Uiso 1 1 calc R

loop_
_atom_site_aniso_label
_atom_site_aniso_U_11
_atom_site_aniso_U_22
_atom_site_aniso_U_33
_atom_site_aniso_U_23
_atom_site_aniso_U_13
_atom_site_aniso_U_12
Dy1 0.02805(7) 0.03752(8) 0.03206(8) 0.01481(5) 0.00797(5) 0.01752(5)
N1 0.0250(10) 0.0411(12) 0.0372(12) 0.0131(10) 0.0043(9) 0.0142(9)
N2 0.0262(11) 0.0459(13) 0.0425(13) 0.0171(11) 0.0114(10) 0.0154(10)
N4 0.076(2) 0.0326(13) 0.0507(18) 0.0131(12) -0.0085(15) 0.0138(14)
N3 0.0292(13) 0.075(2) 0.0431(15) 0.0007(14) 0.0037(11) 0.0186(13)
N5 0.0525(16) 0.0329(12) 0.0545(17) 0.0109(12) -0.0069(13) 0.0175(11)
N6 0.0315(12) 0.0647(16) 0.0353(13) 0.0211(12) 0.0092(10) 0.0185(12)
O1 0.0386(10) 0.0422(10) 0.0412(11) 0.0208(9) 0.0088(8) 0.0219(9)
O2 0.0623(15) 0.0529(13) 0.0566(15) 0.0352(11) 0.0177(12) 0.0171(11)
O3 0.0333(10) 0.0645(13) 0.0400(11) 0.0256(10) 0.0118(8) 0.0231(10)
O4 0.0519(14) 0.0438(12) 0.0568(15) 0.0175(11) -0.0014(11) 0.0115(10)
O5 0.0837(19) 0.0500(13) 0.0378(12) 0.0144(10) 0.0091(12) 0.0195(13)
O6 0.120(3) 0.0427(14) 0.0650(18) 0.0054(13) -0.0331(18) 0.0076(15)
O7 0.0413(12) 0.0557(14) 0.0626(16) 0.0032(12) -0.0043(11) 0.0204(11)
O8 0.0350(11) 0.0793(17) 0.0436(12) 0.0237(12) 0.0084(9) 0.0260(11)
O9 0.0478(16) 0.117(3) 0.083(2) -0.025(2) -0.0188(15) 0.0160(17)
O10 0.0730(16) 0.0552(13) 0.0598(15) 0.0288(11) 0.0187(12) 0.0439(13)
O11 0.0349(11) 0.0791(15) 0.0433(12) 0.0334(11) 0.0171(9) 0.0301(11)
C1 0.0350(14) 0.0310(13) 0.0405(15) 0.0110(11) -0.0050(12) 0.0077(11)
C2 0.0439(16) 0.0330(14) 0.0454(17) 0.0167(12) -0.0041(13) 0.0070(12)
C3 0.062(2) 0.0399(16) 0.075(3) 0.0299(17) -0.0020(19) 0.0125(15)
C4 0.063(2) 0.055(2) 0.116(4) 0.044(2) 0.008(2) 0.0323(19)
C5 0.050(2) 0.0510(19) 0.101(3) 0.034(2) 0.011(2) 0.0299(17)
C6 0.0355(14) 0.0346(14) 0.0544(18) 0.0141(13) 0.0014(13) 0.0166(12)
C7 0.092(3) 0.068(2) 0.078(3) 0.049(2) 0.027(2) 0.017(2)
C8 0.0288(13) 0.0368(14) 0.0535(18) 0.0124(13) 0.0066(12) 0.0138(11)
C9 0.0326(14) 0.0462(15) 0.0310(14) 0.0083(12) 0.0031(11) 0.0138(12)
C10 0.0368(14) 0.0443(15) 0.0301(14) 0.0077(12) 0.0008(11) 0.0084(12)
C11 0.0425(17) 0.065(2) 0.0420(17) 0.0168(15) 0.0112(14) 0.0194(15)
C12 0.051(2) 0.087(3) 0.050(2) 0.026(2) 0.0199(16) 0.016(2)
C13 0.065(2) 0.078(3) 0.047(2) 0.0286(19) 0.0170(18) 0.010(2)
C14 0.072(3) 0.081(3) 0.059(2) 0.036(2) 0.014(2) 0.028(2)
C15 0.053(2) 0.072(2) 0.053(2) 0.0316(18) 0.0139(16) 0.0256(18)
C16 0.067(2) 0.0541(19) 0.053(2) 0.0186(16) 0.0097(17) 0.0281(18)
C17 0.092(3) 0.070(3) 0.067(3) 0.019(2) 0.007(2) 0.014(2)
C18 0.070(3) 0.075(3) 0.107(4) 0.014(3) -0.006(3) 0.040(3)
C19 0.0311(14) 0.067(2) 0.0421(16) 0.0253(15) 0.0111(12) 0.0228(14)
C20 0.0458(18) 0.066(2) 0.0433(18) 0.0122(16) 0.0081(14) 0.0252(16)
C21 0.0493(19) 0.079(2) 0.0441(18) 0.0302(17) 0.0196(15) 0.0197(18)

loop_
_atom_type_symbol
_atom_type_description
_atom_type_scat_dispersion_real
_atom_type_scat_dispersion_imag
_atom_type_scat_source
C C 0.0033 0.0016 'International Tables Vol C Tables 4.2.6.8 and 6.1.1.4'
H H 0.0000 0.0000 'International Tables Vol C Tables 4.2.6.8 and 6.1.1.4'
N N 0.0061 0.0033 'International Tables Vol C Tables 4.2.6.8 and 6.1.1.4'
O O 0.0106 0.0060 'International Tables Vol C Tables 4.2.6.8 and 6.1.1.4'
Dy Dy -0.1892 4.4098 'International Tables Vol C Tables 4.2.6.8 and 6.1.1.4'

loop_
_geom_angle_atom_site_label_1
_geom_angle_atom_site_label_2
_geom_angle_atom_site_label_3
_geom_angle
O1 Dy1 O10 149.88(8)
O1 Dy1 O11 78.78(7)
O10 Dy1 O11 79.03(9)
O1 Dy1 O3 133.73(7)
O10 Dy1 O3 74.25(8)
O11 Dy1 O3 144.17(7)
O1 Dy1 O4 94.21(8)
O10 Dy1 O4 81.44(9)
O11 Dy1 O4 123.57(9)
O3 Dy1 O4 75.57(8)
O1 Dy1 O7 75.57(8)
O10 Dy1 O7 122.88(9)
O11 Dy1 O7 86.38(8)
O3 Dy1 O7 88.46(8)
O4 Dy1 O7 146.37(8)
O1 Dy1 O5 78.02(8)
O10 Dy1 O5 76.12(9)
O11 Dy1 O5 72.73(9)
O3 Dy1 O5 121.85(8)
O4 Dy1 O5 51.25(9)
O7 Dy1 O5 149.00(9)
O1 Dy1 N1 70.34(7)
O10 Dy1 N1 134.25(8)
O11 Dy1 N1 146.70(8)
O3 Dy1 N1 63.55(7)
O4 Dy1 N1 72.03(8)
O7 Dy1 N1 74.37(7)
O5 Dy1 N1 111.37(9)
O1 Dy1 O8 119.56(8)
O10 Dy1 O8 72.37(9)
O11 Dy1 O8 73.26(7)
O3 Dy1 O8 76.17(7)
O4 Dy1 O8 145.63(8)
O7 Dy1 O8 50.57(8)
O5 Dy1 O8 137.08(9)
N1 Dy1 O8 111.46(7)
O1 Dy1 N4 84.84(8)
O10 Dy1 N4 78.39(9)
O11 Dy1 N4 98.06(10)
O3 Dy1 N4 99.44(9)
O4 Dy1 N4 25.85(9)
O7 Dy1 N4 158.71(8)
O5 Dy1 N4 25.42(9)
N1 Dy1 N4 91.40(9)
O8 Dy1 N4 150.55(8)
O1 Dy1 N3 96.85(9)
O10 Dy1 N3 97.99(9)
O11 Dy1 N3 77.61(8)
O3 Dy1 N3 82.90(8)
O4 Dy1 N3 157.81(9)
O7 Dy1 N3 25.02(8)
O5 Dy1 N3 150.34(9)
N1 Dy1 N3 93.71(8)
O8 Dy1 N3 25.62(8)
N4 Dy1 N3 174.89(8)
C8 N1 N2 114.0(2)
C8 N1 Dy1 131.4(2)
N2 N1 Dy1 114.55(16)
C9 N2 N1 116.6(2)
O6 N4 O5 122.7(4)
O6 N4 O4 121.6(4)
O5 N4 O4 115.7(3)
O6 N4 Dy1 177.0(3)
O5 N4 Dy1 58.84(16)
O4 N4 Dy1 56.99(15)
O9 N3 O7 122.2(4)
O9 N3 O8 121.1(3)
O7 N3 O8 116.6(3)
O9 N3 Dy1 175.5(3)
O7 N3 Dy1 57.10(15)
O8 N3 Dy1 59.75(15)
C16 N5 C17 122.2(4)
C16 N5 C18 119.6(4)
C17 N5 C18 118.1(3)
C19 N6 C20 121.1(3)
C19 N6 C21 121.0(3)
C20 N6 C21 117.8(3)
C1 O1 Dy1 144.92(19)
C2 O2 C7 116.7(3)
C9 O3 Dy1 123.47(19)
N4 O4 Dy1 97.2(2)
N4 O5 Dy1 95.74(19)
N3 O7 Dy1 97.9(2)
N3 O8 Dy1 94.63(17)
C16 O10 Dy1 146.5(3)
C19 O11 Dy1 124.60(18)
O1 C1 C6 122.5(3)
O1 C1 C2 121.2(3)
C6 C1 C2 116.3(3)
O2 C2 C3 124.3(3)
O2 C2 C1 113.8(3)
C3 C2 C1 121.9(3)
C2 C3 C4 120.5(3)
C5 C4 C3 118.5(3)
C4 C5 C6 122.6(4)
C1 C6 C5 120.0(3)
C1 C6 C8 122.3(3)
C5 C6 C8 117.7(3)
N1 C8 C6 126.8(3)
O3 C9 N2 119.9(3)
O3 C9 C10 121.8(3)
N2 C9 C10 118.2(3)
C11 C10 C15 119.5(3)
C11 C10 C9 123.1(3)
C15 C10 C9 117.4(3)
C12 C11 C10 120.4(4)
C13 C12 C11 120.4(4)
C12 C13 C14 119.2(4)
C15 C14 C13 120.8(4)
C14 C15 C10 119.6(4)
O10 C16 N5 124.1(4)
O11 C19 N6 124.1(3)

loop_
_geom_bond_atom_site_label_1
_geom_bond_atom_site_label_2
_geom_bond_distance
Dy1 O1 2.2305(19)
Dy1 O10 2.327(2)
Dy1 O11 2.345(2)
Dy1 O3 2.384(2)
Dy1 O4 2.447(2)
Dy1 O7 2.479(2)
Dy1 O5 2.491(2)
Dy1 N1 2.533(2)
Dy1 O8 2.535(2)
Dy1 N4 2.896(3)
Dy1 N3 2.925(3)
N1 C8 1.286(4)
N1 N2 1.384(3)
N2 C9 1.345(4)
N4 O6 1.218(4)
N4 O5 1.250(4)
N4 O4 1.273(4)
N3 O9 1.227(4)
N3 O7 1.249(4)
N3 O8 1.269(4)
N5 C16 1.324(4)
N5 C17 1.412(6)
N5 C18 1.457(5)
N6 C19 1.316(4)
N6 C20 1.437(4)
N6 C21 1.454(4)
O1 C1 1.293(3)
O2 C2 1.369(4)
O2 C7 1.443(4)
O3 C9 1.250(3)
O10 C16 1.218(4)
O11 C19 1.246(4)
C1 C6 1.404(4)
C1 C2 1.429(4)
C2 C3 1.369(5)
C3 C4 1.411(6)
C4 C5 1.339(6)
C5 C6 1.416(4)
C6 C8 1.440(4)
C9 C10 1.480(4)
C10 C11 1.386(4)
C10 C15 1.389(5)
C11 C12 1.378(5)
C12 C13 1.374(6)
C13 C14 1.393(6)
C14 C15 1.374(5)

loop_
_geom_torsion_atom_site_label_1
_geom_torsion_atom_site_label_2
_geom_torsion_atom_site_label_3
_geom_torsion_atom_site_label_4
_geom_torsion
O1 Dy1 N1 C8 -6.0(3)
O10 Dy1 N1 C8 -165.1(2)
O11 Dy1 N1 C8 17.0(3)
O3 Dy1 N1 C8 170.1(3)
O4 Dy1 N1 C8 -107.4(3)
O7 Dy1 N1 C8 73.9(3)
O5 Dy1 N1 C8 -73.9(3)
O8 Dy1 N1 C8 109.0(3)
N4 Dy1 N1 C8 -90.0(3)
N3 Dy1 N1 C8 89.9(3)
O1 Dy1 N1 N2 173.14(19)
O10 Dy1 N1 N2 14.0(2)
O11 Dy1 N1 N2 -163.87(16)
O3 Dy1 N1 N2 -10.73(16)
O4 Dy1 N1 N2 71.73(18)
O7 Dy1 N1 N2 -106.93(19)
O5 Dy1 N1 N2 105.26(18)
O8 Dy1 N1 N2 -71.87(19)
N4 Dy1 N1 N2 89.12(18)
N3 Dy1 N1 N2 -90.90(18)
C8 N1 N2 C9 -170.5(3)
Dy1 N1 N2 C9 10.2(3)
O1 Dy1 N4 O6 -48(5)
O10 Dy1 N4 O6 157(5)
O11 Dy1 N4 O6 -126(5)
O3 Dy1 N4 O6 85(5)
O4 Dy1 N4 O6 63(5)
O7 Dy1 N4 O6 -25(6)
O5 Dy1 N4 O6 -121(5)
N1 Dy1 N4 O6 22(5)
O8 Dy1 N4 O6 164(5)
N3 Dy1 N4 O6 -158(5)
O1 Dy1 N4 O5 72.80(19)
O10 Dy1 N4 O5 -82.04(19)
O11 Dy1 N4 O5 -5.07(19)
O3 Dy1 N4 O5 -153.68(18)
O4 Dy1 N4 O5 -176.4(3)
O7 Dy1 N4 O5 95.8(3)
N1 Dy1 N4 O5 142.92(19)
O8 Dy1 N4 O5 -75.1(2)
N3 Dy1 N4 O5 -36.8(10)
O1 Dy1 N4 O4 -110.83(18)
O10 Dy1 N4 O4 94.33(18)
O11 Dy1 N4 O4 171.30(17)
O3 Dy1 N4 O4 22.69(19)
O7 Dy1 N4 O4 -87.9(3)
O5 Dy1 N4 O4 176.4(3)
N1 Dy1 N4 O4 -40.71(18)
O8 Dy1 N4 O4 101.2(2)
N3 Dy1 N4 O4 139.5(9)
O1 Dy1 N3 O9 -51(4)
O10 Dy1 N3 O9 103(4)
O11 Dy1 N3 O9 26(4)
O3 Dy1 N3 O9 176(4)
O4 Dy1 N3 O9 -170(4)
O7 Dy1 N3 O9 -83(4)
O5 Dy1 N3 O9 27(4)
N1 Dy1 N3 O9 -122(4)
O8 Dy1 N3 O9 103(4)
N4 Dy1 N3 O9 58(4)
O1 Dy1 N3 O7 31.7(2)
O10 Dy1 N3 O7 -174.6(2)
O11 Dy1 N3 O7 108.5(2)
O3 Dy1 N3 O7 -101.7(2)
O4 Dy1 N3 O7 -87.7(3)
O5 Dy1 N3 O7 109.5(2)
N1 Dy1 N3 O7 -39.0(2)
O8 Dy1 N3 O7 -174.4(3)
N4 Dy1 N3 O7 140.8(9)
O1 Dy1 N3 O8 -153.93(17)
O10 Dy1 N3 O8 -0.22(18)
O11 Dy1 N3 O8 -77.06(17)
O3 Dy1 N3 O8 72.70(17)
O4 Dy1 N3 O8 86.7(3)
O7 Dy1 N3 O8 174.4(3)
O5 Dy1 N3 O8 -76.1(3)
N1 Dy1 N3 O8 135.44(17)
N4 Dy1 N3 O8 -44.8(10)
O10 Dy1 O1 C1 166.4(3)
O11 Dy1 O1 C1 -150.4(3)
O3 Dy1 O1 C1 12.1(4)
O4 Dy1 O1 C1 86.2(3)
O7 Dy1 O1 C1 -61.3(3)
O5 Dy1 O1 C1 135.1(3)
N1 Dy1 O1 C1 16.9(3)
O8 Dy1 O1 C1 -87.2(3)
N4 Dy1 O1 C1 110.3(3)
N3 Dy1 O1 C1 -74.6(3)
O1 Dy1 O3 C9 17.1(3)
O10 Dy1 O3 C9 -149.7(2)
O11 Dy1 O3 C9 167.0(2)
O4 Dy1 O3 C9 -64.7(2)
O7 Dy1 O3 C9 85.4(2)
O5 Dy1 O3 C9 -87.7(2)
N1 Dy1 O3 C9 12.1(2)
O8 Dy1 O3 C9 135.0(2)
N4 Dy1 O3 C9 -74.7(2)
N3 Dy1 O3 C9 109.9(2)
O6 N4 O4 Dy1 -176.9(3)
O5 N4 O4 Dy1 3.4(3)
O1 Dy1 O4 N4 68.97(18)
O10 Dy1 O4 N4 -81.03(18)
O11 Dy1 O4 N4 -10.4(2)
O3 Dy1 O4 N4 -156.86(19)
O7 Dy1 O4 N4 139.1(2)
O5 Dy1 O4 N4 -2.00(17)
N1 Dy1 O4 N4 136.72(19)
O8 Dy1 O4 N4 -121.32(19)
N3 Dy1 O4 N4 -171.2(2)
O6 N4 O5 Dy1 176.9(3)
O4 N4 O5 Dy1 -3.4(3)
O1 Dy1 O5 N4 -103.44(19)
O10 Dy1 O5 N4 92.13(19)
O11 Dy1 O5 N4 174.7(2)
O3 Dy1 O5 N4 31.0(2)
O4 Dy1 O5 N4 2.03(17)
O7 Dy1 O5 N4 -135.46(19)
N1 Dy1 O5 N4 -40.3(2)
O8 Dy1 O5 N4 135.75(19)
N3 Dy1 O5 N4 173.81(18)
O9 N3 O7 Dy1 174.8(3)
O8 N3 O7 Dy1 -5.4(3)
O1 Dy1 O7 N3 -147.4(2)
O10 Dy1 O7 N3 6.3(2)
O11 Dy1 O7 N3 -68.1(2)
O3 Dy1 O7 N3 76.4(2)
O4 Dy1 O7 N3 137.03(19)
O5 Dy1 O7 N3 -115.1(2)
N1 Dy1 O7 N3 139.3(2)
O8 Dy1 O7 N3 3.13(18)
N4 Dy1 O7 N3 -171.1(2)
O9 N3 O8 Dy1 -174.9(3)
O7 N3 O8 Dy1 5.3(3)
O1 Dy1 O8 N3 30.10(19)
O10 Dy1 O8 N3 179.77(19)
O11 Dy1 O8 N3 96.26(18)
O3 Dy1 O8 N3 -102.65(18)
O4 Dy1 O8 N3 -138.09(19)
O7 Dy1 O8 N3 -3.06(17)
O5 Dy1 O8 N3 135.13(18)
N1 Dy1 O8 N3 -48.79(19)
N4 Dy1 O8 N3 172.67(18)
O1 Dy1 O10 C16 52.9(5)
O11 Dy1 O10 C16 9.7(5)
O3 Dy1 O10 C16 -146.2(5)
O4 Dy1 O10 C16 136.5(5)
O7 Dy1 O10 C16 -68.7(5)
O5 Dy1 O10 C16 84.4(5)
N1 Dy1 O10 C16 -169.1(4)
O8 Dy1 O10 C16 -66.1(5)
N4 Dy1 O10 C16 110.4(5)
N3 Dy1 O10 C16 -66.0(5)
O1 Dy1 O11 C19 -17.7(3)
O10 Dy1 O11 C19 141.8(3)
O3 Dy1 O11 C19 -176.0(2)
O4 Dy1 O11 C19 69.9(3)
O7 Dy1 O11 C19 -93.7(3)
O5 Dy1 O11 C19 63.1(3)
N1 Dy1 O11 C19 -39.8(3)
O8 Dy1 O11 C19 -143.5(3)
N4 Dy1 O11 C19 65.3(3)
N3 Dy1 O11 C19 -117.4(3)
Dy1 O1 C1 C6 -19.1(5)
Dy1 O1 C1 C2 161.2(2)
C7 O2 C2 C3 8.2(5)
C7 O2 C2 C1 -172.0(3)
O1 C1 C2 O2 -3.9(4)
C6 C1 C2 O2 176.3(3)
O1 C1 C2 C3 175.9(3)
C6 C1 C2 C3 -3.8(4)
O2 C2 C3 C4 -179.2(3)
C1 C2 C3 C4 0.9(5)
C2 C3 C4 C5 1.0(6)
C3 C4 C5 C6 0.2(7)
O1 C1 C6 C5 -174.9(3)
C2 C1 C6 C5 4.8(4)
O1 C1 C6 C8 3.8(5)
C2 C1 C6 C8 -176.5(3)
C4 C5 C6 C1 -3.2(6)
C4 C5 C6 C8 178.1(4)
N2 N1 C8 C6 -178.7(3)
Dy1 N1 C8 C6 0.5(5)
C1 C6 C8 N1 3.0(5)
C5 C6 C8 N1 -178.3(3)
Dy1 O3 C9 N2 -11.8(4)
Dy1 O3 C9 C10 167.0(2)
N1 N2 C9 O3 0.0(4)
N1 N2 C9 C10 -178.9(2)
O3 C9 C10 C11 179.0(3)
N2 C9 C10 C11 -2.1(4)
O3 C9 C10 C15 -1.2(4)
N2 C9 C10 C15 177.6(3)
C15 C10 C11 C12 -0.1(5)
C9 C10 C11 C12 179.6(3)
C10 C11 C12 C13 -0.8(6)
C11 C12 C13 C14 1.7(6)
C12 C13 C14 C15 -1.8(7)
C13 C14 C15 C10 0.9(6)
C11 C10 C15 C14 0.1(5)
C9 C10 C15 C14 -179.6(3)
Dy1 O10 C16 N5 162.7(3)
C17 N5 C16 O10 -1.7(6)
C18 N5 C16 O10 176.6(4)
Dy1 O11 C19 N6 -147.4(3)
C20 N6 C19 O11 0.4(5)
C21 N6 C19 O11 -175.2(3)
